data_7225004
loop_
_publ_author_name
'Afkhami, Farhad Akbari'
'Khandar, Ali Akbar'
'Mahmoudi, Ghodrat'
'Maniukiewicz, Waldemar'
'Lipkowski, Janusz'
'White, Jonathan M.'
'Waterman, Rory'
'Garc\'ia-Granda, Santiago'
'Zangrando, Ennio'
'Bauz\'a, Antonio'
'Frontera, Antonio'

_publ_section_title
;
 Synthesis, X-ray characterization, DFT calculations and Hirshfeld surface
 analysis of Zn(ii) and Cd(ii) complexes based on isonicotinoylhydrazone
 ligand
;
_journal_issue 24
_journal_name_full CrystEngComm
_journal_page_first 4587
_journal_paper_doi 10.1039/C6CE00877A
_journal_volume 18
_journal_year 2016
_chemical_formula_sum 'C26 H22 Cd N8 O2'
_chemical_formula_weight 590.91
_chemical_name_systematic
;
 ?
;
_space_group_crystal_system orthorhombic
_space_group_IT_number 29
_space_group_name_Hall 'P 2c -2ac'
_space_group_name_H-M_alt 'P c a 21'
_symmetry_space_group_name_Hall 'P 2c -2ac'
_symmetry_space_group_name_H-M 'P c a 21'
_atom_sites_solution_hydrogens geom
_audit_creation_method SHELXL-2012
_audit_update_record
;
2016-03-09 deposited with the CCDC.
2016-04-25 downloaded from the CCDC.
;
_cell_angle_alpha 90
_cell_angle_beta 90
_cell_angle_gamma 90
_cell_formula_units_Z 4
_cell_length_a 12.4748(3)
_cell_length_b 19.5344(3)
_cell_length_c 10.0185(2)
_cell_measurement_reflns_used 10148
_cell_measurement_temperature 130.0(1)
_cell_measurement_theta_max 34.0290
_cell_measurement_theta_min 3.2550
_cell_volume 2441.39(9)
_computing_cell_refinement
;
CrysAlisPro, Agilent Technologies,
Version 1.171.36.28 (release 01-02-2013 CrysAlis171 .NET)
(compiled Feb  1 2013,16:14:44)
;
_computing_data_collection
;
CrysAlisPro, Agilent Technologies,
Version 1.171.36.28 (release 01-02-2013 CrysAlis171 .NET)
(compiled Feb  1 2013,16:14:44)
;
_computing_data_reduction
;
CrysAlisPro, Agilent Technologies,
Version 1.171.36.28 (release 01-02-2013 CrysAlis171 .NET)
(compiled Feb  1 2013,16:14:44)
;
_computing_structure_refinement 'SHELXL-2012 (Sheldrick, 2012)'
_diffrn_ambient_temperature 130.0(1)
_diffrn_measured_fraction_theta_full 0.997
_diffrn_measured_fraction_theta_max 0.947
_diffrn_measurement_device_type 'SuperNova, Dual, Cu at zero, Atlas'
_diffrn_measurement_method '\w scans'
_diffrn_radiation_monochromator mirror
_diffrn_radiation_source 'SuperNova (Mo) X-ray Source'
_diffrn_radiation_type 'Mo K\a'
_diffrn_radiation_wavelength 0.7107
_diffrn_reflns_av_R_equivalents 0.0261
_diffrn_reflns_av_unetI/netI 0.0311
_diffrn_reflns_Laue_measured_fraction_full 0.997
_diffrn_reflns_Laue_measured_fraction_max 0.947
_diffrn_reflns_limit_h_max 19
_diffrn_reflns_limit_h_min -10
_diffrn_reflns_limit_k_max 29
_diffrn_reflns_limit_k_min -30
_diffrn_reflns_limit_l_max 13
_diffrn_reflns_limit_l_min -15
_diffrn_reflns_number 22337
_diffrn_reflns_point_group_measured_fraction_full 0.858
_diffrn_reflns_point_group_measured_fraction_max 0.772
_diffrn_reflns_theta_full 25.242
_diffrn_reflns_theta_max 34.533
_diffrn_reflns_theta_min 3.128
_exptl_absorpt_coefficient_mu 0.936
_exptl_absorpt_correction_T_max 1.00000
_exptl_absorpt_correction_T_min 0.78811
_exptl_absorpt_correction_type multi-scan
_exptl_absorpt_process_details
;
CrysAlisPro, Agilent Technologies,
Version 1.171.36.28 (release 01-02-2013 CrysAlis171 .NET)
(compiled Feb  1 2013,16:14:44)
Empirical absorption correction using spherical harmonics,
 implemented in SCALE3 ABSPACK scaling algorithm.
;
_exptl_crystal_colour yellow
_exptl_crystal_density_diffrn 1.608
_exptl_crystal_description block
_exptl_crystal_F_000 1192
_exptl_crystal_size_max 0.3933
_exptl_crystal_size_mid 0.3015
_exptl_crystal_size_min 0.1158
_refine_diff_density_max 0.759
_refine_diff_density_min -0.591
_refine_diff_density_rms 0.078
_refine_ls_abs_structure_details
;
 Flack x determined using 2139 quotients [(I+)-(I-)]/[(I+)+(I-)]
 (Parsons and Flack (2004), Acta Cryst. A60, s61).
;
_refine_ls_abs_structure_Flack -0.046(17)
_refine_ls_extinction_method none
_refine_ls_goodness_of_fit_ref 1.048
_refine_ls_hydrogen_treatment constr
_refine_ls_matrix_type full
_refine_ls_number_parameters 336
_refine_ls_number_reflns 7997
_refine_ls_number_restraints 1
_refine_ls_restrained_S_all 1.048
_refine_ls_R_factor_all 0.0418
_refine_ls_R_factor_gt 0.0289
_refine_ls_shift/su_max 0.001
_refine_ls_shift/su_mean 0.000
_refine_ls_structure_factor_coef Fsqd
_refine_ls_weighting_details
;
 w=1/[\s^2^(Fo^2^)+(0.0313P)^2^+0.2397P]
 where P=(Fo^2^+2Fc^2^)/3
;
_refine_ls_weighting_scheme calc
_refine_ls_wR_factor_gt 0.0639
_refine_ls_wR_factor_ref 0.0711
_reflns_Friedel_coverage 0.554
_reflns_Friedel_fraction_full 0.699
_reflns_Friedel_fraction_max 0.578
_reflns_number_gt 6584
_reflns_number_total 7997
_reflns_threshold_expression 'I > 2\s(I)'
_cod_data_source_file c6ce00877a2.cif
_cod_data_source_block 5
_cod_depositor_comments 'Adding full bibliography for 7225002--7225008.cif.'
_cod_database_code 7225004
_chemical_oxdiff_usercomment 'Farhad sample 501-A'
_shelx_space_group_comment
;
The symmetry employed for this shelxl refinement is uniquely defined
by the following loop, which should always be used as a source of
symmetry information in preference to the above space-group names.
They are only intended as comments.
;
_shelxl_version_number 2012-9

loop_
_space_group_symop_operation_xyz
'x, y, z'
'-x, -y, z+1/2'
'x+1/2, -y, z'
'-x+1/2, y, z+1/2'

loop_
_atom_site_label
_atom_site_type_symbol
_atom_site_fract_x
_atom_site_fract_y
_atom_site_fract_z
_atom_site_U_iso_or_equiv
_atom_site_adp_type
_atom_site_occupancy
_atom_site_site_symmetry_order
_atom_site_calc_flag
_atom_site_refinement_flags_posn
_atom_site_refinement_flags_adp
C1 C 0.6239(2) 0.13991(13) 0.3045(3) 0.0202(5) Uani 1 1 d . .
C2 C 0.6531(2) 0.08891(13) 0.4089(3) 0.0231(5) Uani 1 1 d . .
C3 C 0.5740(2) 0.05820(15) 0.4861(3) 0.0328(7) Uani 1 1 d . .
H3 H 0.5019 0.0677 0.4712 0.039 Uiso 1 1 calc R U
C4 C 0.6047(3) 0.01297(16) 0.5860(4) 0.0399(8) Uani 1 1 d . .
H4 H 0.5511 -0.0072 0.6370 0.048 Uiso 1 1 calc R U
C6 C 0.7796(3) 0.02600(16) 0.5381(4) 0.0362(7) Uani 1 1 d . .
H6 H 0.8509 0.0152 0.5551 0.043 Uiso 1 1 calc R U
C7 C 0.7586(2) 0.07159(14) 0.4358(3) 0.0287(6) Uani 1 1 d . .
H7 H 0.8143 0.0903 0.3860 0.034 Uiso 1 1 calc R U
C8 C 0.7428(2) 0.24780(12) 0.0812(3) 0.0181(5) Uani 1 1 d . .
C9 C 0.69940(19) 0.29811(12) -0.0165(3) 0.0190(5) Uani 1 1 d . .
C10 C 0.7653(2) 0.33521(12) -0.1013(3) 0.0247(6) Uani 1 1 d . .
H10 H 0.8391 0.3289 -0.0987 0.030 Uiso 1 1 calc R U
C11 C 0.7212(2) 0.38155(14) -0.1895(3) 0.0311(7) Uani 1 1 d . .
H11 H 0.7649 0.4069 -0.2463 0.037 Uiso 1 1 calc R U
C12 C 0.6108(3) 0.38978(15) -0.1923(3) 0.0321(7) Uani 1 1 d . .
H12 H 0.5785 0.4206 -0.2507 0.038 Uiso 1 1 calc R U
C13 C 0.5505(2) 0.35083(14) -0.1057(3) 0.0250(5) Uani 1 1 d . .
H13 H 0.4763 0.3558 -0.1078 0.030 Uiso 1 1 calc R U
C15 C 0.8612(2) 0.23776(15) 0.0937(3) 0.0265(6) Uani 1 1 d . .
H15A H 0.8931 0.2783 0.1306 0.040 Uiso 1 1 calc R U
H15B H 0.8912 0.2290 0.0072 0.040 Uiso 1 1 calc R U
H15C H 0.8753 0.1996 0.1514 0.040 Uiso 1 1 calc R U
C16 C 0.3974(2) 0.35655(13) 0.3167(3) 0.0195(5) Uani 1 1 d . .
C17 C 0.3838(2) 0.41348(13) 0.4150(3) 0.0215(5) Uani 1 1 d . .
C18 C 0.2846(2) 0.43124(16) 0.4664(4) 0.0357(8) Uani 1 1 d . .
H18 H 0.2227 0.4098 0.4357 0.043 Uiso 1 1 calc R U
C19 C 0.2788(3) 0.48129(18) 0.5639(4) 0.0461(10) Uani 1 1 d . .
H19 H 0.2117 0.4916 0.5990 0.055 Uiso 1 1 calc R U
C21 C 0.4575(2) 0.49952(14) 0.5581(3) 0.0305(6) Uani 1 1 d . .
H21 H 0.5174 0.5235 0.5874 0.037 Uiso 1 1 calc R U
C22 C 0.4721(2) 0.44950(15) 0.4626(3) 0.0268(6) Uani 1 1 d . .
H22 H 0.5404 0.4399 0.4303 0.032 Uiso 1 1 calc R U
C23 C 0.2493(2) 0.25681(12) 0.1057(3) 0.0194(5) Uani 1 1 d . .
C24 C 0.27753(19) 0.20338(13) 0.0074(3) 0.0192(5) Uani 1 1 d . .
C25 C 0.2010(2) 0.17217(14) -0.0723(3) 0.0244(6) Uani 1 1 d . .
H25 H 0.1291 0.1841 -0.0640 0.029 Uiso 1 1 calc R U
C26 C 0.2320(2) 0.12322(14) -0.1643(3) 0.0286(6) Uani 1 1 d . .
H26 H 0.1813 0.1021 -0.2186 0.034 Uiso 1 1 calc R U
C27 C 0.3383(2) 0.10623(16) -0.1746(3) 0.0315(7) Uani 1 1 d . .
H27 H 0.3611 0.0735 -0.2357 0.038 Uiso 1 1 calc R U
C28 C 0.4113(2) 0.13900(14) -0.0915(3) 0.0273(6) Uani 1 1 d . .
H28 H 0.4834 0.1273 -0.0981 0.033 Uiso 1 1 calc R U
C29 C 0.13418(19) 0.27397(15) 0.1327(4) 0.0289(6) Uani 1 1 d . .
H29A H 0.1007 0.2366 0.1789 0.043 Uiso 1 1 calc R U
H29B H 0.0978 0.2818 0.0497 0.043 Uiso 1 1 calc R U
H29C H 0.1304 0.3145 0.1867 0.043 Uiso 1 1 calc R U
N1 N 0.70748(16) 0.16893(11) 0.2442(2) 0.0196(4) Uani 1 1 d . .
N2 N 0.67319(14) 0.21585(9) 0.1511(3) 0.0176(4) Uani 1 1 d . .
N3 N 0.59210(16) 0.30647(10) -0.0192(2) 0.0192(4) Uani 1 1 d . .
N4 N 0.30666(17) 0.33626(11) 0.2586(2) 0.0219(5) Uani 1 1 d . .
N5 N 0.32793(15) 0.28548(10) 0.1668(2) 0.0197(5) Uani 1 1 d . .
N6 N 0.38260(16) 0.18642(11) -0.0029(2) 0.0208(4) Uani 1 1 d . .
N7 N 0.7056(2) -0.00335(13) 0.6136(3) 0.0386(7) Uani 1 1 d . .
N8 N 0.3627(2) 0.51568(12) 0.6110(3) 0.0354(7) Uani 1 1 d . .
Cd Cd 0.49757(2) 0.24457(2) 0.14600(7) 0.01628(5) Uani 1 1 d . .
O1 O 0.52502(16) 0.15170(11) 0.2839(2) 0.0289(5) Uani 1 1 d . .
O2 O 0.49055(13) 0.33265(13) 0.3000(3) 0.0304(5) Uani 1 1 d . .

loop_
_atom_site_aniso_label
_atom_site_aniso_U_11
_atom_site_aniso_U_22
_atom_site_aniso_U_33
_atom_site_aniso_U_23
_atom_site_aniso_U_13
_atom_site_aniso_U_12
C1 0.0203(12) 0.0202(12) 0.0201(13) 0.0010(10) 0.0004(10) 0.0018(9)
C2 0.0260(13) 0.0217(12) 0.0217(13) 0.0011(10) -0.0019(11) 0.0040(10)
C3 0.0332(15) 0.0334(15) 0.0318(17) 0.0117(13) 0.0046(14) 0.0045(12)
C4 0.049(2) 0.0361(16) 0.0344(18) 0.0162(14) 0.0065(16) 0.0021(15)
C6 0.0395(18) 0.0361(16) 0.0331(18) 0.0046(14) -0.0107(15) 0.0101(14)
C7 0.0278(14) 0.0294(14) 0.0289(16) 0.0031(11) -0.0040(12) 0.0045(11)
C8 0.0139(11) 0.0209(12) 0.0197(14) -0.0029(9) -0.0003(10) 0.0001(8)
C9 0.0182(11) 0.0189(11) 0.0199(12) -0.0030(9) 0.0028(10) -0.0020(9)
C10 0.0238(15) 0.0247(11) 0.0257(13) -0.0031(13) 0.0065(12) -0.0057(10)
C11 0.0420(17) 0.0257(14) 0.0256(16) 0.0022(11) 0.0073(14) -0.0078(12)
C12 0.0453(18) 0.0262(14) 0.0247(15) 0.0068(12) 0.0008(14) 0.0005(13)
C13 0.0258(13) 0.0259(13) 0.0233(14) 0.0019(11) -0.0019(11) 0.0037(11)
C15 0.0132(11) 0.0319(14) 0.0343(17) -0.0027(12) 0.0027(11) 0.0001(10)
C16 0.0179(11) 0.0209(11) 0.0197(12) -0.0028(9) -0.0003(10) 0.0002(9)
C17 0.0208(12) 0.0224(12) 0.0215(13) -0.0027(10) 0.0006(10) 0.0030(9)
C18 0.0240(14) 0.0373(17) 0.046(2) -0.0181(15) 0.0090(14) -0.0039(12)
C19 0.0323(17) 0.0467(19) 0.059(3) -0.0279(18) 0.0179(17) -0.0034(15)
C21 0.0306(15) 0.0275(14) 0.0333(17) -0.0062(12) -0.0065(13) 0.0013(12)
C22 0.0208(12) 0.0286(14) 0.0308(16) -0.0080(12) -0.0034(12) 0.0041(11)
C23 0.0140(11) 0.0217(11) 0.0224(13) 0.0019(9) -0.0016(9) 0.0003(8)
C24 0.0191(11) 0.0198(11) 0.0187(13) 0.0007(9) -0.0009(10) -0.0010(9)
C25 0.0193(12) 0.0264(13) 0.0275(15) 0.0000(11) -0.0066(11) -0.0020(10)
C26 0.0314(15) 0.0273(14) 0.0270(16) -0.0024(12) -0.0098(12) -0.0040(12)
C27 0.0395(17) 0.0281(14) 0.0268(16) -0.0080(12) -0.0025(14) -0.0005(12)
C28 0.0250(13) 0.0275(14) 0.0294(16) -0.0069(12) -0.0002(12) 0.0040(10)
C29 0.0135(10) 0.0373(13) 0.0358(18) -0.0024(16) -0.0019(13) 0.0023(9)
N1 0.0153(9) 0.0223(10) 0.0212(11) 0.0029(9) -0.0006(8) 0.0028(8)
N2 0.0146(8) 0.0186(8) 0.0195(10) -0.0009(11) 0.0021(10) 0.0019(6)
N3 0.0185(10) 0.0203(10) 0.0188(11) -0.0002(8) 0.0009(9) 0.0000(8)
N4 0.0159(10) 0.0245(11) 0.0253(12) -0.0047(9) -0.0014(9) 0.0032(8)
N5 0.0149(9) 0.0220(9) 0.0223(14) -0.0014(8) -0.0009(8) 0.0019(7)
N6 0.0176(10) 0.0227(10) 0.0221(12) -0.0011(9) -0.0004(9) -0.0003(8)
N7 0.0529(17) 0.0328(13) 0.0301(16) 0.0074(11) -0.0070(13) 0.0076(11)
N8 0.0373(14) 0.0326(13) 0.0363(17) -0.0116(11) 0.0053(12) 0.0004(11)
Cd 0.01054(7) 0.02093(7) 0.01739(8) -0.00021(19) 0.00024(8) 0.00163(5)
O1 0.0184(8) 0.0359(11) 0.0324(13) 0.0152(10) 0.0006(9) 0.0016(8)
O2 0.0162(9) 0.0382(12) 0.0368(14) -0.0195(10) -0.0052(9) 0.0054(7)

loop_
_atom_type_symbol
_atom_type_description
_atom_type_scat_dispersion_real
_atom_type_scat_dispersion_imag
_atom_type_scat_source
C C 0.0033 0.0016 'International Tables Vol C Tables 4.2.6.8 and 6.1.1.4'
H H 0.0000 0.0000 'International Tables Vol C Tables 4.2.6.8 and 6.1.1.4'
N N 0.0061 0.0033 'International Tables Vol C Tables 4.2.6.8 and 6.1.1.4'
O O 0.0106 0.0060 'International Tables Vol C Tables 4.2.6.8 and 6.1.1.4'
Cd Cd -0.8075 1.2024 'International Tables Vol C Tables 4.2.6.8 and 6.1.1.4'

loop_
_geom_angle_atom_site_label_1
_geom_angle_atom_site_label_2
_geom_angle_atom_site_label_3
_geom_angle
O1 C1 N1 127.5(2)
O1 C1 C2 118.1(2)
N1 C1 C2 114.4(2)
C7 C2 C3 117.4(3)
C7 C2 C1 122.1(2)
C3 C2 C1 120.4(2)
C4 C3 C2 118.7(3)
N7 C4 C3 124.4(3)
N7 C6 C7 124.8(3)
C6 C7 C2 118.8(3)
N2 C8 C9 115.8(2)
N2 C8 C15 124.1(3)
C9 C8 C15 120.0(2)
N3 C9 C10 120.9(3)
N3 C9 C8 117.0(2)
C10 C9 C8 122.2(2)
C11 C10 C9 120.0(3)
C10 C11 C12 119.0(3)
C13 C12 C11 117.8(3)
N3 C13 C12 123.8(3)
O2 C16 N4 127.8(2)
O2 C16 C17 117.8(2)
N4 C16 C17 114.4(2)
C18 C17 C22 117.0(3)
C18 C17 C16 122.2(2)
C22 C17 C16 120.8(2)
C19 C18 C17 119.1(3)
N8 C19 C18 124.5(3)
N8 C21 C22 124.1(3)
C21 C22 C17 119.4(3)
N5 C23 C24 116.3(2)
N5 C23 C29 123.3(3)
C24 C23 C29 120.4(2)
N6 C24 C25 121.0(2)
N6 C24 C23 117.0(2)
C25 C24 C23 122.0(2)
C26 C25 C24 119.7(2)
C27 C26 C25 119.2(3)
C26 C27 C28 118.5(3)
N6 C28 C27 122.9(3)
C1 N1 N2 110.36(19)
C8 N2 N1 119.0(2)
C8 N2 Cd 121.63(18)
N1 N2 Cd 118.80(15)
C13 N3 C9 118.6(2)
C13 N3 Cd 126.44(17)
C9 N3 Cd 114.78(18)
C16 N4 N5 110.0(2)
C23 N5 N4 119.0(2)
C23 N5 Cd 120.96(18)
N4 N5 Cd 119.57(15)
C28 N6 C24 118.7(2)
C28 N6 Cd 126.34(17)
C24 N6 Cd 114.93(17)
C6 N7 C4 116.0(3)
C19 N8 C21 115.9(3)
N2 Cd N5 170.90(9)
N2 Cd O1 69.36(8)
N5 Cd O1 111.11(8)
N2 Cd O2 101.89(7)
N5 Cd O2 69.02(7)
O1 Cd O2 101.03(11)
N2 Cd N6 118.90(8)
N5 Cd N6 70.20(7)
O1 Cd N6 95.18(8)
O2 Cd N6 139.17(7)
N2 Cd N3 70.10(8)
N5 Cd N3 110.42(8)
O1 Cd N3 138.38(7)
O2 Cd N3 96.06(9)
N6 Cd N3 96.12(9)
C1 O1 Cd 112.56(17)
C16 O2 Cd 113.45(17)

loop_
_geom_bond_atom_site_label_1
_geom_bond_atom_site_label_2
_geom_bond_distance
C1 O1 1.272(3)
C1 N1 1.331(3)
C1 C2 1.490(4)
C2 C7 1.386(4)
C2 C3 1.390(4)
C3 C4 1.389(4)
C4 N7 1.327(4)
C6 N7 1.323(4)
C6 C7 1.383(4)
C8 N2 1.278(3)
C8 C9 1.489(4)
C8 C15 1.495(4)
C9 N3 1.349(3)
C9 C10 1.386(4)
C10 C11 1.379(4)
C11 C12 1.388(4)
C12 C13 1.378(4)
C13 N3 1.331(3)
C16 O2 1.264(3)
C16 N4 1.333(3)
C16 C17 1.495(4)
C17 C18 1.385(4)
C17 C22 1.391(4)
C18 C19 1.384(4)
C19 N8 1.330(4)
C21 N8 1.333(4)
C21 C22 1.379(4)
C23 N5 1.284(3)
C23 C24 1.478(4)
C23 C29 1.499(4)
C24 N6 1.356(3)
C24 C25 1.386(3)
C25 C26 1.383(4)
C26 C27 1.371(4)
C27 C28 1.390(4)
C28 N6 1.332(3)
N1 N2 1.376(3)
N2 Cd 2.2621(17)
N3 Cd 2.365(2)
N4 N5 1.379(3)
N5 Cd 2.2716(19)
N6 Cd 2.361(2)
Cd O1 2.306(2)
Cd O2 2.313(2)

loop_
_geom_torsion_atom_site_label_1
_geom_torsion_atom_site_label_2
_geom_torsion_atom_site_label_3
_geom_torsion_atom_site_label_4
_geom_torsion
O1 C1 C2 C7 178.4(3)
N1 C1 C2 C7 -2.6(4)
O1 C1 C2 C3 -3.5(4)
N1 C1 C2 C3 175.5(3)
C7 C2 C3 C4 0.8(5)
C1 C2 C3 C4 -177.5(3)
C2 C3 C4 N7 0.0(5)
N7 C6 C7 C2 0.4(5)
C3 C2 C7 C6 -0.9(4)
C1 C2 C7 C6 177.3(3)
N2 C8 C9 N3 1.8(4)
C15 C8 C9 N3 -177.6(2)
N2 C8 C9 C10 -178.4(3)
C15 C8 C9 C10 2.2(4)
N3 C9 C10 C11 0.2(4)
C8 C9 C10 C11 -179.6(3)
C9 C10 C11 C12 -0.5(4)
C10 C11 C12 C13 0.1(5)
C11 C12 C13 N3 0.7(5)
O2 C16 C17 C18 -162.9(3)
N4 C16 C17 C18 15.8(4)
O2 C16 C17 C22 14.8(4)
N4 C16 C17 C22 -166.6(3)
C22 C17 C18 C19 -2.2(5)
C16 C17 C18 C19 175.5(3)
C17 C18 C19 N8 1.8(6)
N8 C21 C22 C17 1.0(5)
C18 C17 C22 C21 0.9(4)
C16 C17 C22 C21 -176.9(3)
N5 C23 C24 N6 4.2(4)
C29 C23 C24 N6 -174.3(3)
N5 C23 C24 C25 -175.1(3)
C29 C23 C24 C25 6.4(4)
N6 C24 C25 C26 -0.3(4)
C23 C24 C25 C26 179.0(3)
C24 C25 C26 C27 0.3(4)
C25 C26 C27 C28 0.0(5)
C26 C27 C28 N6 -0.4(5)
O1 C1 N1 N2 -0.2(4)
C2 C1 N1 N2 -179.1(2)
C9 C8 N2 N1 -179.5(2)
C15 C8 N2 N1 -0.1(4)
C9 C8 N2 Cd -8.0(3)
C15 C8 N2 Cd 171.4(2)
C1 N1 N2 C8 -178.5(2)
C1 N1 N2 Cd 9.7(3)
C12 C13 N3 C9 -0.9(4)
C12 C13 N3 Cd 174.2(2)
C10 C9 N3 C13 0.5(4)
C8 C9 N3 C13 -179.7(2)
C10 C9 N3 Cd -175.2(2)
C8 C9 N3 Cd 4.6(3)
O2 C16 N4 N5 -3.5(4)
C17 C16 N4 N5 177.9(2)
C24 C23 N5 N4 179.3(2)
C29 C23 N5 N4 -2.3(4)
C24 C23 N5 Cd -8.8(3)
C29 C23 N5 Cd 169.7(2)
C16 N4 N5 C23 176.3(2)
C16 N4 N5 Cd 4.2(3)
C27 C28 N6 C24 0.3(4)
C27 C28 N6 Cd 179.0(2)
C25 C24 N6 C28 0.0(4)
C23 C24 N6 C28 -179.3(2)
C25 C24 N6 Cd -178.8(2)
C23 C24 N6 Cd 1.9(3)
C7 C6 N7 C4 0.4(5)
C3 C4 N7 C6 -0.5(5)
C18 C19 N8 C21 0.1(6)
C22 C21 N8 C19 -1.5(5)
N1 C1 O1 Cd -8.8(4)
C2 C1 O1 Cd 170.10(19)
N4 C16 O2 Cd 1.1(4)
C17 C16 O2 Cd 179.61(19)
